data_2023358
loop_
_publ_author_name
'Davlatboev, Muzaffar'
'Allabergenova, Sevara'
'Zulpanov, Fazliddin'
'Yakubov, Ubaydullo'
'Tojiboev, Akmaljon'
'Sattarov, Tulkinjon'

_publ_section_title
;
 Crystal structure and Hirshfeld surface analysis of
 2-methylquinazolin-4(3H)-one hydrochloride
;
_journal_coeditor_code WM5743
_journal_issue 2
_journal_name_full 'Acta Crystallographica Section E Crystallographic Communications'
_journal_paper_doi 10.1107/S2056989025000258
_journal_volume 81
_journal_year 2025
_chemical_formula_iupac 'C9 H9 N2 O +, Cl -'
_chemical_formula_moiety 'C9 H9 N2 O +, Cl -'
_chemical_formula_sum 'C9 H9 Cl N2 O'
_chemical_formula_weight 196.637
_chemical_name_common
;
2-Methylquinazolin-4(3<i>H</i>)-one hydrochloride
;
_chemical_name_systematic
;
2-Methyl-4-oxo-3,4-dihydroquinazolin-1-ium chloride
;
_space_group_crystal_system orthorhombic
_space_group_IT_number 57
_space_group_name_Hall '-P 2c 2b'
_space_group_name_H-M_alt 'P b c m'
_audit_creation_method
;
Please consider this CIF for publication. I certify that this contibution is the
original work of those listed as authors; that it has not been published
before (in any language or medium) and is not being considered for publication
elsewhere; that all authors concur with and are aware of the submission; that
all workers involved in the study are listed as authors or given proper credit
in the acknowledgements; that I have obtained permission for and acknowledged
the source of any excerpts from other copyright works; and that to the best of
my knowledge the paper contains no statements which are libellous, unlawful or
in any way actionable. All coauthors have made significant scientific
contributions to the work reported, including the ideas and their execution,
and share responsibility and accountability for the results.
;
_cell_angle_alpha 90
_cell_angle_beta 90
_cell_angle_gamma 90
_cell_formula_units_Z 4
_cell_length_a 10.1221(5)
_cell_length_b 13.6533(4)
_cell_length_c 6.6248(3)
_cell_measurement_reflns_used 2575
_cell_measurement_temperature 295
_cell_measurement_theta_max 70.9450
_cell_measurement_theta_min 4.3620
_cell_volume 915.55(7)
_computing_cell_refinement
;
CrysAlisPro (Rigaku OD, 2020)
;
_computing_data_collection
;
CrysAlisPro (Rigaku OD, 2020)
;
_computing_data_reduction
;
CrysAlisPro (Rigaku OD, 2020)
;
_computing_molecular_graphics
;
Olex2 (Dolomanov <i>et al.</i>,  2009)
;
_computing_publication_material
;
Olex2 (Dolomanov <i>et al.</i>,  2009)
;
_computing_structure_refinement
;
<i>Olex2-refine</i> (Bourhis <i>et al.</i>,  2015)
;
_computing_structure_solution
;
<i>SHELXT</i> (Sheldrick, 2015)
;
_diffrn_ambient_temperature 295
_diffrn_detector_area_resol_mean 10.0000
_diffrn_measured_fraction_theta_full 1.0000
_diffrn_measured_fraction_theta_max 0.9959
_diffrn_measurement_device_type 'PhotonJet (Cu) X-ray Source'
_diffrn_measurement_method '\w scans'
_diffrn_radiation_type 'Cu K\a'
_diffrn_radiation_wavelength 1.54184
_diffrn_reflns_av_R_equivalents 0.0862
_diffrn_reflns_av_unetI/netI 0.0411
_diffrn_reflns_limit_h_max 12
_diffrn_reflns_limit_h_min -12
_diffrn_reflns_limit_k_max 16
_diffrn_reflns_limit_k_min -16
_diffrn_reflns_limit_l_max 5
_diffrn_reflns_limit_l_min -8
_diffrn_reflns_number 7833
_diffrn_reflns_theta_full 67.6840
_diffrn_reflns_theta_max 71.66
_diffrn_reflns_theta_min 4.37
_exptl_absorpt_coefficient_mu 3.367
_exptl_absorpt_correction_T_max 1.00000
_exptl_absorpt_correction_T_min 0.59996
_exptl_absorpt_correction_type multi-scan
_exptl_absorpt_process_details
;
(CrysAlisPro; Rigaku OD, 2020)
;
_exptl_crystal_colour colourless
_exptl_crystal_density_diffrn 1.427
_exptl_crystal_description prizm
_exptl_crystal_F_000 410.692
_exptl_crystal_size_max 0.20
_exptl_crystal_size_mid 0.15
_exptl_crystal_size_min 0.05
_refine_diff_density_max 0.2920
_refine_diff_density_min -0.3488
_refine_ls_goodness_of_fit_ref 1.0084
_refine_ls_hydrogen_treatment mixed
_refine_ls_matrix_type full
_refine_ls_number_constraints 14
_refine_ls_number_parameters 84
_refine_ls_number_reflns 977
_refine_ls_number_restraints 0
_refine_ls_restrained_S_all 1.0084
_refine_ls_R_factor_all 0.0503
_refine_ls_R_factor_gt 0.0432
_refine_ls_shift/su_max -0.0005
_refine_ls_shift/su_mean 0.0001
_refine_ls_structure_factor_coef Fsqd
_refine_ls_weighting_details 'w=1/[\s^2^(Fo^2^)+(0.0787P)^2^+0.2674P] where P=(Fo^2^+2Fc^2^)/3'
_refine_ls_weighting_scheme calc
_refine_ls_wR_factor_gt 0.1251
_refine_ls_wR_factor_ref 0.1326
_reflns_number_gt 824
_reflns_number_total 977
_reflns_threshold_expression I>=2u(I)
_cod_data_source_file wm5743.cif
_cod_data_source_block I
_cod_database_code 2023358

loop_
_space_group_symop_id
_space_group_symop_operation_xyz
1 x,y,z
2 x,-y+1/2,-z
3 -x,y+1/2,-z+1/2
4 -x,-y,z+1/2
5 -x,-y,-z
6 -x,y-1/2,z
7 x,-y-1/2,z-1/2
8 x,y,-z-1/2

loop_
_atom_site_type_symbol
_atom_site_label
_atom_site_fract_x
_atom_site_fract_y
_atom_site_fract_z
_atom_site_U_iso_or_equiv
_atom_site_adp_type
_atom_site_occupancy
Cl Cl1 0.15171(8) 0.09775(5) 0.75 0.0549(3) Uani 1.000000
O O1 0.2374(3) 0.60927(16) 0.75 0.0819(9) Uani 1.000000
N N1 0.1883(2) 0.31959(17) 0.75 0.0472(6) Uani 1.000000
H H1 0.1741(2) 0.25748(17) 0.75 0.0708(9) Uiso 1.000000
C C2 0.0870(3) 0.3786(2) 0.75 0.0463(7) Uani 1.000000
N N3 0.1070(3) 0.47530(17) 0.75 0.0502(6) Uani 1.000000
H H3 0.0384(3) 0.51250(17) 0.75 0.0753(10) Uiso 1.000000
C C4 0.2314(3) 0.5209(2) 0.75 0.0558(8) Uani 1.000000
C C5 0.4723(3) 0.4864(3) 0.75 0.0622(9) Uani 1.000000
H H5 0.4897(3) 0.5532(3) 0.75 0.0746(10) Uiso 1.000000
C C6 0.5757(4) 0.4204(3) 0.75 0.0679(9) Uani 1.000000
H H6 0.6625(4) 0.4428(3) 0.75 0.0814(11) Uiso 1.000000
C C7 0.5498(4) 0.3204(3) 0.75 0.0659(9) Uani 1.000000
H H7 0.6197(4) 0.2762(3) 0.75 0.0791(11) Uiso 1.000000
C C8 0.4220(3) 0.2862(2) 0.75 0.0584(8) Uani 1.000000
H H8 0.4052(3) 0.2192(2) 0.75 0.0701(10) Uiso 1.000000
C C9 0.3187(3) 0.3528(2) 0.75 0.0469(7) Uani 1.000000
C C10 0.3423(3) 0.4534(2) 0.75 0.0491(7) Uani 1.000000
C C11 -0.0492(4) 0.3396(3) 0.75 0.0610(9) Uani 1.000000
H H11a -0.058(4) 0.274(4) 0.75 0.0914(13) Uiso 1.000000
H H11b -0.090(3) 0.360(2) 0.869(5) 0.0914(13) Uiso 1.000000

loop_
_atom_site_aniso_label
_atom_site_aniso_U_11
_atom_site_aniso_U_22
_atom_site_aniso_U_33
_atom_site_aniso_U_12
_atom_site_aniso_U_13
_atom_site_aniso_U_23
Cl1 0.0623(5) 0.0370(4) 0.0655(5) -0.0071(3) -0.000000 0.000000
O1 0.0805(18) 0.0339(12) 0.131(3) -0.0025(11) -0.000000 0.000000
N1 0.0543(14) 0.0323(11) 0.0551(14) -0.0005(10) -0.000000 0.000000
C2 0.0531(16) 0.0375(13) 0.0483(15) 0.0031(12) -0.000000 0.000000
N3 0.0558(15) 0.0351(12) 0.0597(14) 0.0064(11) -0.000000 0.000000
C4 0.0652(19) 0.0372(15) 0.0651(18) -0.0022(13) -0.000000 0.000000
C5 0.065(2) 0.0510(18) 0.070(2) -0.0085(16) -0.000000 0.000000
C6 0.0526(19) 0.071(2) 0.080(2) -0.0055(17) -0.000000 0.000000
C7 0.0546(19) 0.067(2) 0.076(2) 0.0093(17) -0.000000 0.000000
C8 0.0633(19) 0.0425(16) 0.069(2) 0.0071(14) -0.000000 0.000000
C9 0.0555(17) 0.0378(14) 0.0474(15) 0.0000(13) -0.000000 0.000000
C10 0.0566(17) 0.0390(14) 0.0518(16) -0.0038(13) -0.000000 0.000000
C11 0.0562(19) 0.0480(17) 0.079(2) 0.0000(15) -0.000000 0.000000

loop_
_atom_type_symbol
_atom_type_scat_Cromer_Mann_a1
_atom_type_scat_Cromer_Mann_a2
_atom_type_scat_Cromer_Mann_a3
_atom_type_scat_Cromer_Mann_a4
_atom_type_scat_Cromer_Mann_b1
_atom_type_scat_Cromer_Mann_b2
_atom_type_scat_Cromer_Mann_b3
_atom_type_scat_Cromer_Mann_b4
_atom_type_scat_Cromer_Mann_c
_atom_type_scat_dispersion_source
_atom_type_scat_dispersion_real
_atom_type_scat_dispersion_imag
_atom_type_scat_source
C 2.31000 1.02000 1.58860 0.86500 20.84390 10.20750 0.56870 51.65120 0.21560 'Brennan, Cowan, Rev. Sci. Instrum., 1992, 63, 850' 0.01788 0.00908 'International Tables Volume C Table 6.1.1.4 (pp. 500-502)'
Cl 11.46040 7.19640 6.25560 1.64550 0.01040 1.16620 18.51940 47.77840 -9.55740 'Brennan, Cowan, Rev. Sci. Instrum., 1992, 63, 850' 0.36457 0.70364 'International Tables Volume C Table 6.1.1.4 (pp. 500-502)'
H 0.49300 0.32291 0.14019 0.04081 10.51090 26.12570 3.14236 57.79970 0.00304 'Brennan, Cowan, Rev. Sci. Instrum., 1992, 63, 850' 0.00000 0.00000 'International Tables Volume C Table 6.1.1.4 (pp. 500-502)'
N 12.21260 3.13220 2.01250 1.16630 0.00570 9.89330 28.99750 0.58260 -11.52900 'Brennan, Cowan, Rev. Sci. Instrum., 1992, 63, 850' 0.03110 0.01806 'International Tables Volume C Table 6.1.1.4 (pp. 500-502)'
O 3.04850 2.28680 1.54630 0.86700 13.27710 5.70110 0.32390 32.90890 0.25080 'Brennan, Cowan, Rev. Sci. Instrum., 1992, 63, 850' 0.04960 0.03234 'International Tables Volume C Table 6.1.1.4 (pp. 500-502)'

loop_
_geom_angle_atom_site_label_1
_geom_angle_atom_site_label_2
_geom_angle_atom_site_label_3
_geom_angle_site_symmetry_1
_geom_angle_site_symmetry_3
_geom_angle
_geom_angle_publ_flag
C2 N1 H1 . . 118.56(17) ?
C9 N1 H1 . . 118.56(15) ?
C9 N1 C2 . . 122.9(2) ?
N3 C2 N1 . . 119.5(3) ?
C11 C2 N1 . . 120.7(3) ?
C11 C2 N3 . . 119.9(3) ?
H3 N3 C2 . . 117.49(17) ?
C4 N3 C2 . . 125.0(3) ?
C4 N3 H3 . . 117.49(16) ?
N3 C4 O1 . . 119.2(3) ?
C10 C4 O1 . . 126.5(3) ?
C10 C4 N3 . . 114.3(2) ?
C6 C5 H5 . . 119.8(2) ?
C10 C5 H5 . . 119.8(2) ?
C10 C5 C6 . . 120.4(3) ?
H6 C6 C5 . . 120.1(2) ?
C7 C6 C5 . . 119.8(3) ?
C7 C6 H6 . . 120.1(2) ?
H7 C7 C6 . . 119.6(2) ?
C8 C7 C6 . . 120.8(3) ?
C8 C7 H7 . . 119.6(2) ?
H8 C8 C7 . . 120.4(2) ?
C9 C8 C7 . . 119.1(3) ?
C9 C8 H8 . . 120.43(19) ?
C8 C9 N1 . . 120.1(3) ?
C10 C9 N1 . . 118.8(3) ?
C10 C9 C8 . . 121.1(3) ?
C5 C10 C4 . . 121.7(3) ?
C9 C10 C4 . . 119.5(3) ?
C9 C10 C5 . . 118.7(3) ?
H11a C11 C2 . . 117(3) ?
H11b C11 C2 . . 107.9(19) ?
H11b C11 C2 8_557 . 107.9(19) ?
H11b C11 H11a 8_557 . 105(2) ?
H11b C11 H11a . . 105(2) ?
H11b C11 H11b . 8_557 116(4) ?

loop_
_geom_bond_atom_site_label_1
_geom_bond_atom_site_label_2
_geom_bond_site_symmetry_2
_geom_bond_distance
_geom_bond_publ_flag
O1 C4 . 1.208(3) ?
N1 H1 . 0.8600 ?
N1 C2 . 1.304(4) ?
N1 C9 . 1.396(4) ?
C2 N3 . 1.335(4) ?
C2 C11 . 1.478(5) ?
N3 H3 . 0.8600 ?
N3 C4 . 1.404(4) ?
C4 C10 . 1.452(5) ?
C5 H5 . 0.9300 ?
C5 C6 . 1.381(5) ?
C5 C10 . 1.391(5) ?
C6 H6 . 0.9300 ?
C6 C7 . 1.389(5) ?
C7 H7 . 0.9300 ?
C7 C8 . 1.375(5) ?
C8 H8 . 0.9300 ?
C8 C9 . 1.386(4) ?
C9 C10 . 1.394(4) ?
C11 H11a . 0.91(5) ?
C11 H11b 8_557 0.93(3) ?
C11 H11b . 0.93(3) ?

loop_
_geom_hbond_atom_site_label_D
_geom_hbond_atom_site_label_H
_geom_hbond_atom_site_label_A
_geom_hbond_site_symmetry_D
_geom_hbond_site_symmetry_H
_geom_hbond_site_symmetry_A
_geom_hbond_distance_DH
_geom_hbond_distance_HA
_geom_hbond_distance_DA
_geom_hbond_angle_DHA
_geom_hbond_publ_flag
N1 H1 Cl1 ? ? 1_555 0.86 2.19 3.052(2) 176 yes
N3 H3 Cl1 . . 4_555 0.86 2.25 3.108(3) 175 yes

loop_
_geom_torsion_atom_site_label_1
_geom_torsion_atom_site_label_2
_geom_torsion_atom_site_label_3
_geom_torsion_atom_site_label_4
_geom_torsion_site_symmetry_1
_geom_torsion_site_symmetry_2
_geom_torsion_site_symmetry_3
_geom_torsion_site_symmetry_4
_geom_torsion
_geom_torsion_publ_flag
O1 C4 N3 C2 . . . . 180.0 ?
O1 C4 C10 C5 . . . . 0.0 ?
O1 C4 C10 C9 . . . . 180.0 ?
N1 C2 N3 C4 . . . . 0.0 ?
N1 C9 C8 C7 . . . . 180.0 ?
N1 C9 C10 C4 . . . . 0.0 ?
N1 C9 C10 C5 . . . . 180.0 ?
C2 N3 C4 C10 . . . . 0.0 ?
N3 C4 C10 C5 . . . . 180.0 ?
N3 C4 C10 C9 . . . . 0.0 ?
C4 C10 C5 C6 . . . . 180.0 ?
C4 C10 C9 C8 . . . . 180.0 ?
C5 C6 C7 C8 . . . . 0.0 ?
C5 C10 C9 C8 . . . . 0.0 ?
C6 C7 C8 C9 . . . . 0.0 ?
C7 C8 C9 C10 . . . . 0.0 ?
